data_2237204
loop_
_publ_author_name
'Ibrahim, Halliru'
'Bala, Muhammad D.'

_publ_section_title
;
 1-(4-Nitrophenyl)-1<i>H</i>-imidazol-3-ium chloride
;
_journal_coeditor_code NR2034
_journal_issue 1
_journal_name_full 'Acta Crystallographica Section E'
_journal_page_first o114
_journal_paper_doi 10.1107/S1600536812050878
_journal_volume 69
_journal_year 2013
_chemical_formula_iupac 'C9 H8 N3 O2 +, Cl -'
_chemical_formula_moiety 'C9 H8 N3 O2 +, Cl -'
_chemical_formula_sum 'C9 H8 Cl N3 O2'
_chemical_formula_weight 225.64
_chemical_name_systematic
;
1-(4-Nitrophenyl)-1<i>H</i>-imidazol-3-ium chloride
;
_space_group_IT_number 33
_symmetry_cell_setting orthorhombic
_symmetry_space_group_name_Hall 'P 2c -2n'
_symmetry_space_group_name_H-M 'P n a 21'
_atom_sites_solution_hydrogens geom
_atom_sites_solution_primary direct
_atom_sites_solution_secondary difmap
_cell_angle_alpha 90.00
_cell_angle_beta 90.00
_cell_angle_gamma 90.00
_cell_formula_units_Z 4
_cell_length_a 14.6042(8)
_cell_length_b 12.1781(7)
_cell_length_c 5.6070(3)
_cell_measurement_reflns_used 9896
_cell_measurement_temperature 173(2)
_cell_measurement_theta_max 28.27
_cell_measurement_theta_min 2.18
_cell_volume 997.21(10)
_computing_cell_refinement 'SAINT-Plus (Bruker, 2008)'
_computing_data_collection 'APEX2 (Bruker, 2008)'
_computing_data_reduction 'SAINT-Plus and XPREP (Bruker, 2008)'
_computing_molecular_graphics 'ORTEP-3 (Farrugia, 2012)'
_computing_publication_material 'WinGX (Farrugia, 2012)'
_computing_structure_refinement 'SHELXL97 (Sheldrick, 2008)'
_computing_structure_solution 'SHELXS97 (Sheldrick, 2008)'
_diffrn_ambient_temperature 173(2)
_diffrn_measured_fraction_theta_full 0.991
_diffrn_measured_fraction_theta_max 0.991
_diffrn_measurement_device_type 'Bruker SMART APEXII CCD'
_diffrn_measurement_method '\f and \w scans'
_diffrn_radiation_monochromator graphite
_diffrn_radiation_source 'fine-focus sealed tube'
_diffrn_radiation_type MoK\a
_diffrn_radiation_wavelength 0.71073
_diffrn_reflns_av_R_equivalents 0.0595
_diffrn_reflns_av_sigmaI/netI 0.0283
_diffrn_reflns_limit_h_max 19
_diffrn_reflns_limit_h_min -17
_diffrn_reflns_limit_k_max 16
_diffrn_reflns_limit_k_min -16
_diffrn_reflns_limit_l_max 6
_diffrn_reflns_limit_l_min -7
_diffrn_reflns_number 20153
_diffrn_reflns_theta_full 28.34
_diffrn_reflns_theta_max 28.34
_diffrn_reflns_theta_min 2.18
_diffrn_standards_decay_% 0
_diffrn_standards_interval_count 0
_diffrn_standards_interval_time 0
_diffrn_standards_number 0
_exptl_absorpt_coefficient_mu 0.365
_exptl_absorpt_correction_T_max 0.7457
_exptl_absorpt_correction_T_min 0.5243
_exptl_absorpt_correction_type multi-scan
_exptl_absorpt_process_details '(SADABS; Bruker, 2008)'
_exptl_crystal_colour colourless
_exptl_crystal_density_diffrn 1.503
_exptl_crystal_density_method 'not measured'
_exptl_crystal_description block
_exptl_crystal_F_000 464
_exptl_crystal_size_max 0.54
_exptl_crystal_size_mid 0.16
_exptl_crystal_size_min 0.15
_refine_diff_density_max 0.297
_refine_diff_density_min -0.221
_refine_ls_abs_structure_details
;
Flack (1983), Hooft <i>et al.</i> (2010) and Spek
(2009);
Hooft parameter = 0.03(2), 856 Bijvoet pairs
;
_refine_ls_abs_structure_Flack 0.00(6)
_refine_ls_extinction_method none
_refine_ls_goodness_of_fit_ref 1.089
_refine_ls_hydrogen_treatment mixed
_refine_ls_matrix_type full
_refine_ls_number_parameters 140
_refine_ls_number_reflns 2217
_refine_ls_number_restraints 8
_refine_ls_restrained_S_all 1.087
_refine_ls_R_factor_all 0.0311
_refine_ls_R_factor_gt 0.0290
_refine_ls_shift/su_max 0.000
_refine_ls_shift/su_mean 0.000
_refine_ls_structure_factor_coef Fsqd
_refine_ls_weighting_details 'calc w=1/[\s^2^(Fo^2^)+(0.0354P)^2^+0.3302P] where P=(Fo^2^+2Fc^2^)/3'
_refine_ls_weighting_scheme calc
_refine_ls_wR_factor_gt 0.0735
_refine_ls_wR_factor_ref 0.0758
_reflns_number_gt 2120
_reflns_number_total 2217
_reflns_threshold_expression I>2sigma(I)
_cod_data_source_file nr2034.cif
_cod_data_source_block I
_cod_database_code 2237204
_cod_database_fobs_code 2237204

loop_
_symmetry_equiv_pos_as_xyz
'x, y, z'
'-x, -y, z+1/2'
'x+1/2, -y+1/2, z'
'-x+1/2, y+1/2, z+1/2'

loop_
_atom_site_type_symbol
_atom_site_label
_atom_site_fract_x
_atom_site_fract_y
_atom_site_fract_z
_atom_site_U_iso_or_equiv
_atom_site_adp_type
_atom_site_calc_flag
_atom_site_refinement_flags
_atom_site_occupancy
_atom_site_symmetry_multiplicity
C C2 0.61881(11) 0.39839(13) -0.1020(3) 0.0241(5) Uani d . 1 1
H H2 0.5556 0.4068 -0.0918 0.029 Uiso calc R 1 1
C C4 0.76184(13) 0.41464(15) -0.2179(4) 0.0308(5) Uani d . 1 1
H H4 0.8131 0.4368 -0.3039 0.037 Uiso calc R 1 1
C C3 0.76136(12) 0.34674(15) -0.0291(4) 0.0303(4) Uani d . 1 1
H H3 0.8120 0.3132 0.0402 0.036 Uiso calc R 1 1
N N3 0.54484(10) 0.08365(11) 0.8199(3) 0.0274(3) Uani d U 1 1
N N2 0.67050(9) 0.33611(11) 0.0429(3) 0.0210(3) Uani d . 1 1
N N1 0.67229(10) 0.44554(12) -0.2608(3) 0.0251(3) Uani d . 1 1
O O1 0.46671(9) 0.09724(10) 0.8910(3) 0.0323(4) Uani d U 1 1
O O2 0.59895(10) 0.01721(12) 0.9069(3) 0.0406(4) Uani d . 1 1
H H1 0.6548(14) 0.4898(17) -0.386(4) 0.030(5) Uiso d . 1 1
Cl Cl1 0.88518(2) 0.09410(3) 0.84010(10) 0.02647(12) Uani d . 1 1
C C8 0.57713(11) 0.14961(13) 0.6161(3) 0.0217(3) Uani d . 1 1
C C9 0.66889(12) 0.14545(14) 0.5571(4) 0.0303(4) Uani d . 1 1
H H9 0.7093 0.1022 0.6443 0.036 Uiso calc R 1 1
C C10 0.69939(11) 0.20704(13) 0.3655(4) 0.0300(4) Uani d . 1 1
H H10 0.7608 0.2048 0.3216 0.036 Uiso calc R 1 1
C C5 0.63843(11) 0.27213(12) 0.2387(3) 0.0204(3) Uani d . 1 1
C C6 0.54623(11) 0.27679(13) 0.3038(4) 0.0264(4) Uani d . 1 1
H H6 0.5058 0.3212 0.2196 0.032 Uiso calc R 1 1
C C7 0.51553(11) 0.21484(13) 0.4943(4) 0.0260(4) Uani d . 1 1
H H7 0.4543 0.2170 0.5397 0.031 Uiso calc R 1 1

loop_
_atom_site_aniso_label
_atom_site_aniso_U_11
_atom_site_aniso_U_22
_atom_site_aniso_U_33
_atom_site_aniso_U_12
_atom_site_aniso_U_13
_atom_site_aniso_U_23
C2 0.0202(8) 0.0223(7) 0.0297(13) 0.0005(6) -0.0001(7) 0.0027(7)
C4 0.0233(9) 0.0369(9) 0.0323(13) 0.0006(7) 0.0030(8) 0.0051(8)
C3 0.0172(8) 0.0356(10) 0.0380(12) 0.0008(7) 0.0036(8) 0.0068(8)
N3 0.0293(7) 0.0286(6) 0.0242(9) -0.0071(5) -0.0034(8) 0.0010(6)
N2 0.0173(6) 0.0196(6) 0.0262(8) -0.0004(5) 0.0005(6) -0.0007(6)
N1 0.0247(7) 0.0232(6) 0.0274(8) -0.0002(5) -0.0003(6) 0.0013(6)
O1 0.0286(7) 0.0373(6) 0.0311(9) -0.0060(5) 0.0047(6) 0.0014(6)
O2 0.0347(7) 0.0438(8) 0.0432(10) -0.0032(6) -0.0100(6) 0.0205(7)
Cl1 0.01823(18) 0.02836(18) 0.0328(2) -0.00189(13) -0.00026(19) 0.0061(2)
C8 0.0231(8) 0.0202(7) 0.0219(9) -0.0046(6) -0.0016(7) 0.0000(6)
C9 0.0231(8) 0.0295(9) 0.0382(12) 0.0013(7) -0.0040(8) 0.0089(8)
C10 0.0161(7) 0.0326(8) 0.0415(12) 0.0018(6) -0.0002(8) 0.0085(9)
C5 0.0210(8) 0.0190(6) 0.0214(8) -0.0021(6) -0.0001(6) -0.0009(6)
C6 0.0202(7) 0.0256(7) 0.0333(12) 0.0044(6) -0.0007(8) 0.0034(7)
C7 0.0196(8) 0.0278(8) 0.0307(10) 0.0016(6) 0.0022(7) -0.0005(7)

loop_
_atom_type_symbol
_atom_type_description
_atom_type_scat_dispersion_real
_atom_type_scat_dispersion_imag
_atom_type_scat_source
C C 0.0033 0.0016 'International Tables Vol C Tables 4.2.6.8 and 6.1.1.4'
H H 0.0000 0.0000 'International Tables Vol C Tables 4.2.6.8 and 6.1.1.4'
N N 0.0061 0.0033 'International Tables Vol C Tables 4.2.6.8 and 6.1.1.4'
O O 0.0106 0.0060 'International Tables Vol C Tables 4.2.6.8 and 6.1.1.4'
Cl Cl 0.1484 0.1585 'International Tables Vol C Tables 4.2.6.8 and 6.1.1.4'

loop_
_geom_angle_atom_site_label_1
_geom_angle_atom_site_label_2
_geom_angle_atom_site_label_3
_geom_angle
N1 C2 N2 108.78(15)
N1 C2 H2 125.6
N2 C2 H2 125.6
C3 C4 N1 107.45(16)
C3 C4 H4 126.3
N1 C4 H4 126.3
C4 C3 N2 106.90(16)
C4 C3 H3 126.5
N2 C3 H3 126.5
O1 N3 O2 124.04(17)
O1 N3 C8 118.59(14)
O2 N3 C8 117.37(15)
C2 N2 C3 107.90(15)
C2 N2 C5 126.14(14)
C3 N2 C5 125.95(15)
C2 N1 C4 108.96(16)
C2 N1 H1 127.3(13)
C4 N1 H1 123.7(13)
C7 C8 C9 122.31(17)
C7 C8 N3 119.25(15)
C9 C8 N3 118.43(16)
C8 C9 C10 118.58(16)
C8 C9 H9 120.7
C10 C9 H9 120.7
C9 C10 C5 120.04(15)
C9 C10 H10 120.0
C5 C10 H10 120.0
C10 C5 C6 120.53(17)
C10 C5 N2 119.73(15)
C6 C5 N2 119.73(15)
C7 C6 C5 119.50(15)
C7 C6 H6 120.2
C5 C6 H6 120.2
C8 C7 C6 119.02(16)
C8 C7 H7 120.5
C6 C7 H7 120.5

loop_
_geom_bond_atom_site_label_1
_geom_bond_atom_site_label_2
_geom_bond_distance
C2 N1 1.316(2)
C2 N2 1.343(2)
C2 H2 0.9300
C4 C3 1.343(3)
C4 N1 1.382(2)
C4 H4 0.9300
C3 N2 1.393(2)
C3 H3 0.9300
N3 O1 1.220(2)
N3 O2 1.232(2)
N3 C8 1.474(2)
N2 C5 1.425(2)
N1 H1 0.92(2)
C8 C7 1.381(2)
C8 C9 1.381(2)
C9 C10 1.384(3)
C9 H9 0.9300
C10 C5 1.388(2)
C10 H10 0.9300
C5 C6 1.396(2)
C6 C7 1.382(3)
C6 H6 0.9300
C7 H7 0.9300

loop_
_geom_hbond_atom_site_label_D
_geom_hbond_atom_site_label_H
_geom_hbond_atom_site_label_A
_geom_hbond_site_symmetry_A
_geom_hbond_distance_DH
_geom_hbond_distance_HA
_geom_hbond_distance_DA
_geom_hbond_angle_DHA
N1 H1 Cl1 4_653 0.92(2) 2.08(2) 2.9976(17) 178(2)
C9 H9 Cl1 1 0.93 2.80 3.5898(19) 144.1
C2 H2 Cl1 3_454 0.93 2.52 3.4286(17) 166.1
C4 H4 O2 4_653 0.93 2.29 3.181(2) 160.6

loop_
_geom_torsion_atom_site_label_1
_geom_torsion_atom_site_label_2
_geom_torsion_atom_site_label_3
_geom_torsion_atom_site_label_4
_geom_torsion
N1 C4 C3 N2 0.1(2)
N1 C2 N2 C3 0.8(2)
N1 C2 N2 C5 179.69(15)
C4 C3 N2 C2 -0.6(2)
C4 C3 N2 C5 -179.45(15)
N2 C2 N1 C4 -0.7(2)
C3 C4 N1 C2 0.4(2)
O1 N3 C8 C7 -7.6(2)
O2 N3 C8 C7 171.90(17)
O1 N3 C8 C9 171.10(16)
O2 N3 C8 C9 -9.4(2)
C7 C8 C9 C10 -1.5(3)
N3 C8 C9 C10 179.81(16)
C8 C9 C10 C5 0.7(3)
C9 C10 C5 C6 0.4(3)
C9 C10 C5 N2 179.43(17)
C2 N2 C5 C10 176.61(17)
C3 N2 C5 C10 -4.7(3)
C2 N2 C5 C6 -4.4(3)
C3 N2 C5 C6 174.27(17)
C10 C5 C6 C7 -0.8(3)
N2 C5 C6 C7 -179.81(15)
C9 C8 C7 C6 1.1(3)
N3 C8 C7 C6 179.81(16)
C5 C6 C7 C8 0.0(3)
